data_1516237
loop_
_publ_author_name
'Nandakumar, Meganathan'
'Karunakaran, Jayachandran'
'Mohanakrishnan, Arasambattu K.'

_publ_section_title
;
 Diels-Alder Reaction of 1,3-Diarylbenzo[c]furans with Thiophene
 S,S-Dioxide/Indenone Derivatives: A Facile Preparation of Substituted
 Dibenzothiophene S,S-Dioxides and Fluorenones.
;
_journal_issue 11
_journal_name_full 'Organic letters'
_journal_page_first 3068
_journal_page_last 3071
_journal_paper_doi 10.1021/ol501175q
_journal_volume 16
_journal_year 2014
_chemical_formula_moiety 'C34 H24 O4 S'
_chemical_formula_sum 'C34 H24 O4 S'
_chemical_formula_weight 528.59
_chemical_name_systematic
; 
3,10-bis(4-methoxyphenyl)12$^6^-thiapentacyclo[11.8.0.0^2,11^.0^4,9^.0^15,20^]
henicosa-1(21),2,4(9),5,7,10,13,15(20),16,18-decaene-12,12-dione 
;
_space_group_IT_number 2
_symmetry_cell_setting triclinic
_symmetry_space_group_name_Hall '-P 1'
_symmetry_space_group_name_H-M 'P -1'
_atom_sites_solution_hydrogens geom
_atom_sites_solution_primary direct
_atom_sites_solution_secondary difmap
_audit_creation_method SHELXL-97
_cell_angle_alpha 78.442(2)
_cell_angle_beta 68.211(2)
_cell_angle_gamma 80.216(2)
_cell_formula_units_Z 4
_cell_length_a 13.7369(5)
_cell_length_b 13.8077(5)
_cell_length_c 16.4824(6)
_cell_measurement_reflns_used 5915
_cell_measurement_temperature 296(2)
_cell_measurement_theta_max 25.00
_cell_measurement_theta_min 1.35
_cell_volume 2828.35(18)
_computing_cell_refinement APEX2
_computing_data_collection 'APEX2 (Bruker, 2008)'
_computing_data_reduction 'SAINT (Bruker, 2008)'
_computing_molecular_graphics 'ORTEP3 (Farrugia, 2012)'
_computing_publication_material 'SHELXL-97 (Sheldrick, 2008) and  PLATON  (Spek, 2009)'
_computing_structure_refinement 'SHELXL-97 (Sheldrick, 2008)'
_computing_structure_solution 'SHELXS-97 (Sheldrick, 2008)'
_diffrn_ambient_temperature 296(2)
_diffrn_measured_fraction_theta_full 0.992
_diffrn_measured_fraction_theta_max 0.992
_diffrn_measurement_device_type 'Bruker Axs Kappa ApexII CCD diffractometer'
_diffrn_measurement_method '\w & \f scans'
_diffrn_radiation_monochromator graphite
_diffrn_radiation_source 'fine-focus sealed tube'
_diffrn_radiation_type MoK\a
_diffrn_radiation_wavelength 0.71073
_diffrn_reflns_av_R_equivalents 0.0389
_diffrn_reflns_av_sigmaI/netI 0.0444
_diffrn_reflns_limit_h_max 16
_diffrn_reflns_limit_h_min -14
_diffrn_reflns_limit_k_max 16
_diffrn_reflns_limit_k_min -16
_diffrn_reflns_limit_l_max 19
_diffrn_reflns_limit_l_min -18
_diffrn_reflns_number 37910
_diffrn_reflns_theta_full 25.00
_diffrn_reflns_theta_max 25.00
_diffrn_reflns_theta_min 1.35
_exptl_absorpt_coefficient_mu 0.151
_exptl_absorpt_correction_T_max 0.963
_exptl_absorpt_correction_T_min 0.949
_exptl_absorpt_correction_type multi-scan
_exptl_absorpt_process_details 'SADABS (Bruker, 2008)'
_exptl_crystal_colour colourless
_exptl_crystal_density_diffrn 1.241
_exptl_crystal_density_method 'not measured'
_exptl_crystal_description block
_exptl_crystal_F_000 1104
_exptl_crystal_size_max 0.35
_exptl_crystal_size_mid 0.30
_exptl_crystal_size_min 0.25
_platon_squeeze_details
;
the void in the crystal contains a highly disordered molecule of 
chloroform has been removed from the intensity data using the 
program SQUEEZE in PLATON(Spek, 2004). The electron count from the 
SQUEEZE result confirms the chloroform solvent and is not 
included in the molecular formula.  
;
_refine_diff_density_max 0.245
_refine_diff_density_min -0.226
_refine_diff_density_rms 0.039
_refine_ls_extinction_method none
_refine_ls_goodness_of_fit_ref 1.039
_refine_ls_hydrogen_treatment constr
_refine_ls_matrix_type full
_refine_ls_number_parameters 707
_refine_ls_number_reflns 9889
_refine_ls_number_restraints 0
_refine_ls_restrained_S_all 1.039
_refine_ls_R_factor_all 0.0922
_refine_ls_R_factor_gt 0.0536
_refine_ls_shift/su_max 0.000
_refine_ls_shift/su_mean 0.000
_refine_ls_structure_factor_coef Fsqd
_refine_ls_weighting_details 'calc w=1/[\s^2^(Fo^2^)+(0.0926P)^2^+0.0656P] where P=(Fo^2^+2Fc^2^)/3'
_refine_ls_weighting_scheme calc
_refine_ls_wR_factor_gt 0.1532
_refine_ls_wR_factor_ref 0.1698
_reflns_number_gt 5915
_reflns_number_total 9889
_reflns_threshold_expression >2sigma(I)
_cod_data_source_file ol501175q_si_003.cif
_cod_data_source_block shelxl
_cod_depositor_comments
;
The following automatic conversions were performed:

'_symmetry_cell_setting' value 'Triclinic' changed to 'triclinic'
according to
/usr/data/users/saulius/crontab/automatic-downloads/rss-feeds/ACS/lib/dictionaries/cif_core.dic
dictionary named 'cif_core.dic' version 2.4.2 from 2011-04-26.

Automatic conversion script
Id: cif_fix_values 2281 2013-09-26 08:29:07Z andrius 

 Adding full bibliography for 1516236--1516238.cif.
;
_cod_database_code 1516237

loop_
_symmetry_equiv_pos_as_xyz
'x, y, z'
'-x, -y, -z'

loop_
_atom_site_label
_atom_site_type_symbol
_atom_site_fract_x
_atom_site_fract_y
_atom_site_fract_z
_atom_site_U_iso_or_equiv
_atom_site_adp_type
_atom_site_occupancy
_atom_site_symmetry_multiplicity
_atom_site_calc_flag
_atom_site_refinement_flags
C1 C 0.3976(2) 0.23734(19) 0.45558(17) 0.0591(7) Uani 1 1 d .
C1' C 0.2490(2) 0.64627(18) -0.02411(18) 0.0627(7) Uani 1 1 d .
C2' C 0.3508(2) 0.62042(18) -0.07428(17) 0.0629(7) Uani 1 1 d .
C2 C 0.4512(2) 0.16242(19) 0.40764(16) 0.0619(7) Uani 1 1 d .
C3 C 0.3889(3) 0.1006(2) 0.39199(18) 0.0708(8) Uani 1 1 d .
C3' C 0.4244(2) 0.69076(19) -0.09526(17) 0.0640(7) Uani 1 1 d .
C4' C 0.5308(2) 0.6720(2) -0.1486(2) 0.0783(8) Uani 1 1 d .
H4' H 0.5543 0.6114 -0.1694 0.094 Uiso 1 1 calc R
C4 C 0.4365(3) 0.0187(2) 0.3461(2) 0.0896(10) Uani 1 1 d .
H4 H 0.5096 0.0063 0.3235 0.107 Uiso 1 1 calc R
C5 C 0.3743(4) -0.0428(3) 0.3349(2) 0.1052(13) Uani 1 1 d .
H5 H 0.4056 -0.0981 0.3068 0.126 Uiso 1 1 calc R
C5' C 0.5994(3) 0.7405(3) -0.1701(2) 0.0917(10) Uani 1 1 d .
H5' H 0.6693 0.7264 -0.2054 0.110 Uiso 1 1 calc R
C6' C 0.5663(3) 0.8318(3) -0.1398(2) 0.0918(10) Uani 1 1 d .
H6' H 0.6140 0.8787 -0.1559 0.110 Uiso 1 1 calc R
C6 C 0.2659(4) -0.0225(3) 0.3651(2) 0.1023(12) Uani 1 1 d .
H6 H 0.2253 -0.0633 0.3554 0.123 Uiso 1 1 calc R
C7 C 0.2181(3) 0.0551(2) 0.4083(2) 0.0851(9) Uani 1 1 d .
H7 H 0.1450 0.0671 0.4278 0.102 Uiso 1 1 calc R
C7' C 0.4654(2) 0.8530(2) -0.08694(19) 0.0737(8) Uani 1 1 d .
H7' H 0.4450 0.9138 -0.0662 0.088 Uiso 1 1 calc R
C8 C 0.2773(3) 0.1193(2) 0.42469(18) 0.0680(8) Uani 1 1 d .
C8' C 0.3900(2) 0.78322(19) -0.06275(17) 0.0624(7) Uani 1 1 d .
C9 C 0.2252(2) 0.19796(19) 0.47500(18) 0.0621(7) Uani 1 1 d .
C9' C 0.2837(2) 0.80621(17) -0.00877(16) 0.0573(7) Uani 1 1 d .
C10 C 0.2863(2) 0.25684(18) 0.49046(16) 0.0566(6) Uani 1 1 d .
C10' C 0.2121(2) 0.73801(17) 0.01136(16) 0.0573(6) Uani 1 1 d .
C11' C 0.0992(2) 0.74448(18) 0.06485(17) 0.0576(6) Uani 1 1 d .
C11 C 0.2516(2) 0.34258(18) 0.53958(17) 0.0561(6) Uani 1 1 d .
C12 C 0.33763(19) 0.38701(18) 0.53861(17) 0.0580(6) Uani 1 1 d .
C12' C 0.0520(2) 0.65930(18) 0.06686(18) 0.0635(7) Uani 1 1 d .
C13' C -0.0511(2) 0.6468(2) 0.11383(19) 0.0703(8) Uani 1 1 d .
H13' H -0.0781 0.5894 0.1139 0.084 Uiso 1 1 calc R
C13 C 0.3274(2) 0.46532(19) 0.58088(17) 0.0614(7) Uani 1 1 d .
H13 H 0.3867 0.4916 0.5782 0.074 Uiso 1 1 calc R
C14 C 0.2263(2) 0.50580(19) 0.62846(18) 0.0630(7) Uani 1 1 d .
C14' C -0.1167(2) 0.7212(2) 0.16244(18) 0.0633(7) Uani 1 1 d .
C15' C -0.2236(2) 0.7132(2) 0.2121(2) 0.0788(9) Uani 1 1 d .
H15' H -0.2534 0.6568 0.2140 0.095 Uiso 1 1 calc R
C15 C 0.2097(3) 0.5853(2) 0.6758(2) 0.0800(8) Uani 1 1 d .
H15 H 0.2670 0.6145 0.6737 0.096 Uiso 1 1 calc R
C16 C 0.1104(3) 0.6192(3) 0.7243(2) 0.0918(10) Uani 1 1 d .
H16 H 0.1003 0.6709 0.7560 0.110 Uiso 1 1 calc R
C16' C -0.2838(3) 0.7866(3) 0.2575(2) 0.0843(9) Uani 1 1 d .
H16' H -0.3548 0.7805 0.2895 0.101 Uiso 1 1 calc R
C17' C -0.2410(3) 0.8706(3) 0.2569(2) 0.0817(9) Uani 1 1 d .
H17' H -0.2830 0.9196 0.2897 0.098 Uiso 1 1 calc R
C17 C 0.0242(3) 0.5780(3) 0.7273(2) 0.0938(10) Uani 1 1 d .
H17 H -0.0432 0.6021 0.7611 0.113 Uiso 1 1 calc R
C18' C -0.1382(2) 0.8821(2) 0.20866(18) 0.0687(7) Uani 1 1 d .
H18' H -0.1110 0.9399 0.2072 0.082 Uiso 1 1 calc R
C18 C 0.0367(2) 0.5029(2) 0.6814(2) 0.0843(9) Uani 1 1 d .
H18 H -0.0223 0.4768 0.6834 0.101 Uiso 1 1 calc R
C19 C 0.1385(2) 0.4636(2) 0.63054(18) 0.0652(7) Uani 1 1 d .
C19' C -0.0723(2) 0.80725(19) 0.16068(17) 0.0584(6) Uani 1 1 d .
C20' C 0.0354(2) 0.81729(18) 0.11118(17) 0.0603(7) Uani 1 1 d .
H20' H 0.0634 0.8745 0.1101 0.072 Uiso 1 1 calc R
C20 C 0.1529(2) 0.3837(2) 0.58492(18) 0.0659(7) Uani 1 1 d .
H20 H 0.0942 0.3582 0.5855 0.079 Uiso 1 1 calc R
C21 C 0.5682(2) 0.14817(18) 0.37228(17) 0.0626(7) Uani 1 1 d .
C21' C 0.3850(2) 0.5208(2) -0.10435(17) 0.0663(7) Uani 1 1 d .
C22' C 0.3934(3) 0.4369(2) -0.0454(2) 0.0824(9) Uani 1 1 d .
H22' H 0.3781 0.4427 0.0134 0.099 Uiso 1 1 calc R
C22 C 0.6270(3) 0.1138(2) 0.42622(19) 0.0836(9) Uani 1 1 d .
H22 H 0.5922 0.0971 0.4866 0.100 Uiso 1 1 calc R
C23' C 0.4240(3) 0.3445(2) -0.0713(2) 0.0825(9) Uani 1 1 d .
H23' H 0.4291 0.2888 -0.0301 0.099 Uiso 1 1 calc R
C23 C 0.7356(3) 0.1032(2) 0.3937(2) 0.0868(9) Uani 1 1 d .
H23 H 0.7728 0.0786 0.4319 0.104 Uiso 1 1 calc R
C24 C 0.7885(3) 0.1286(2) 0.3060(2) 0.0750(8) Uani 1 1 d .
C24' C 0.4466(2) 0.3342(2) -0.1568(2) 0.0711(8) Uani 1 1 d .
C25' C 0.4389(2) 0.4173(2) -0.21808(19) 0.0750(8) Uani 1 1 d .
H25' H 0.4541 0.4105 -0.2767 0.090 Uiso 1 1 calc R
C25 C 0.7320(3) 0.1626(2) 0.2505(2) 0.0862(9) Uani 1 1 d .
H25 H 0.7674 0.1795 0.1902 0.103 Uiso 1 1 calc R
C26 C 0.6247(3) 0.1719(2) 0.2830(2) 0.0820(9) Uani 1 1 d .
H26 H 0.5882 0.1948 0.2441 0.098 Uiso 1 1 calc R
C26' C 0.4090(2) 0.5096(2) -0.19232(18) 0.0727(8) Uani 1 1 d .
H26' H 0.4045 0.5652 -0.2338 0.087 Uiso 1 1 calc R
C27' C 0.2521(2) 0.90177(17) 0.02703(17) 0.0569(6) Uani 1 1 d .
C27 C 0.1083(2) 0.21194(19) 0.51260(18) 0.0659(7) Uani 1 1 d .
C28 C 0.0559(2) 0.1722(2) 0.5985(2) 0.0797(9) Uani 1 1 d .
H28 H 0.0946 0.1349 0.6321 0.096 Uiso 1 1 calc R
C28' C 0.2170(2) 0.9861(2) -0.01970(19) 0.0748(8) Uani 1 1 d .
H28' H 0.2129 0.9823 -0.0741 0.090 Uiso 1 1 calc R
C29' C 0.1878(3) 1.0758(2) 0.0120(2) 0.0782(8) Uani 1 1 d .
H29' H 0.1641 1.1314 -0.0206 0.094 Uiso 1 1 calc R
C29 C -0.0521(3) 0.1861(2) 0.6360(2) 0.0831(9) Uani 1 1 d .
H29 H -0.0854 0.1585 0.6944 0.100 Uiso 1 1 calc R
C30 C -0.1111(2) 0.2407(2) 0.5875(2) 0.0772(8) Uani 1 1 d .
C30' C 0.1937(2) 1.0824(2) 0.0911(2) 0.0683(8) Uani 1 1 d .
C31 C -0.0609(3) 0.2811(2) 0.5022(2) 0.0838(9) Uani 1 1 d .
H31 H -0.1000 0.3186 0.4690 0.101 Uiso 1 1 calc R
C31' C 0.2283(2) 0.9993(2) 0.13908(19) 0.0704(8) Uani 1 1 d .
H31' H 0.2327 1.0035 0.1932 0.085 Uiso 1 1 calc R
C32 C 0.0477(3) 0.2667(2) 0.4648(2) 0.0777(8) Uani 1 1 d .
H32 H 0.0807 0.2943 0.4064 0.093 Uiso 1 1 calc R
C32' C 0.2565(2) 0.91004(19) 0.10711(18) 0.0634(7) Uani 1 1 d .
H32' H 0.2791 0.8543 0.1404 0.076 Uiso 1 1 calc R
C33 C 0.9578(3) 0.1059(3) 0.3247(3) 0.1191(13) Uani 1 1 d .
H33A H 0.9313 0.1530 0.3655 0.179 Uiso 1 1 calc R
H33B H 1.0303 0.1139 0.2898 0.179 Uiso 1 1 calc R
H33C H 0.9524 0.0397 0.3568 0.179 Uiso 1 1 calc R
C33' C 0.4659(3) 0.1575(2) -0.1262(2) 0.1050(12) Uani 1 1 d .
H33D H 0.5171 0.1499 -0.0979 0.158 Uiso 1 1 calc R
H33E H 0.4757 0.1011 -0.1553 0.158 Uiso 1 1 calc R
H33F H 0.3963 0.1621 -0.0827 0.158 Uiso 1 1 calc R
C34' C 0.1298(4) 1.2547(3) 0.0816(3) 0.1430(18) Uani 1 1 d .
H34A H 0.1745 1.2630 0.0205 0.214 Uiso 1 1 calc R
H34B H 0.1291 1.3115 0.1071 0.214 Uiso 1 1 calc R
H34C H 0.0595 1.2481 0.0860 0.214 Uiso 1 1 calc R
C34 C -0.2835(3) 0.2997(3) 0.5823(3) 0.1289(15) Uani 1 1 d .
H34D H -0.2720 0.3686 0.5654 0.193 Uiso 1 1 calc R
H34E H -0.3560 0.2939 0.6187 0.193 Uiso 1 1 calc R
H34F H -0.2673 0.2698 0.5303 0.193 Uiso 1 1 calc R
O1 O 0.51181(15) 0.27963(17) 0.54181(14) 0.0881(6) Uani 1 1 d .
O1' O 0.1225(2) 0.5644(2) -0.07001(16) 0.1175(9) Uani 1 1 d .
O2' O 0.15786(18) 0.48377(14) 0.06427(17) 0.1120(9) Uani 1 1 d .
O2 O 0.51508(16) 0.38618(15) 0.40323(14) 0.0903(7) Uani 1 1 d .
O3' O 0.47850(18) 0.24432(16) -0.18869(15) 0.0924(7) Uani 1 1 d .
O3 O 0.89649(19) 0.12261(17) 0.26715(16) 0.1010(7) Uani 1 1 d .
O4' O 0.16921(19) 1.16724(15) 0.12784(15) 0.0996(7) Uani 1 1 d .
O4 O -0.21741(18) 0.25028(17) 0.63034(16) 0.0965(7) Uani 1 1 d .
S1 S 0.45817(5) 0.32458(5) 0.48155(5) 0.0646(2) Uani 1 1 d .
S1' S 0.14417(6) 0.57256(5) 0.00626(6) 0.0794(3) Uani 1 1 d .

loop_
_atom_site_aniso_label
_atom_site_aniso_U_11
_atom_site_aniso_U_22
_atom_site_aniso_U_33
_atom_site_aniso_U_23
_atom_site_aniso_U_13
_atom_site_aniso_U_12
C1 0.0616(17) 0.0613(16) 0.0593(16) -0.0014(13) -0.0245(13) -0.0205(13)
C1' 0.0738(19) 0.0542(15) 0.0615(16) -0.0011(13) -0.0260(15) -0.0142(13)
C2' 0.0764(19) 0.0550(15) 0.0540(15) -0.0014(12) -0.0215(15) -0.0092(13)
C2 0.0782(19) 0.0587(16) 0.0511(15) 0.0007(13) -0.0255(14) -0.0172(14)
C3 0.106(2) 0.0565(16) 0.0589(17) -0.0004(13) -0.0364(17) -0.0228(15)
C3' 0.0684(18) 0.0613(17) 0.0581(16) 0.0039(13) -0.0238(14) -0.0066(13)
C4' 0.073(2) 0.080(2) 0.075(2) -0.0014(16) -0.0244(17) -0.0056(16)
C4 0.130(3) 0.073(2) 0.0683(19) -0.0132(16) -0.031(2) -0.0224(19)
C5 0.180(4) 0.077(2) 0.071(2) -0.0130(17) -0.045(3) -0.040(3)
C5' 0.074(2) 0.101(3) 0.085(2) 0.004(2) -0.0164(18) -0.017(2)
C6' 0.080(2) 0.089(2) 0.098(2) 0.016(2) -0.025(2) -0.0330(19)
C6 0.159(4) 0.095(3) 0.078(2) -0.006(2) -0.054(3) -0.058(3)
C7 0.124(3) 0.075(2) 0.076(2) 0.0001(17) -0.049(2) -0.0438(19)
C7' 0.074(2) 0.0706(18) 0.0764(19) 0.0092(15) -0.0296(17) -0.0240(15)
C8 0.094(2) 0.0619(17) 0.0626(17) 0.0041(14) -0.0414(16) -0.0313(15)
C8' 0.0685(18) 0.0610(16) 0.0587(16) 0.0084(13) -0.0284(14) -0.0158(13)
C9 0.0703(18) 0.0619(16) 0.0666(17) 0.0053(13) -0.0378(14) -0.0255(13)
C9' 0.0737(18) 0.0477(14) 0.0551(15) 0.0057(12) -0.0300(14) -0.0170(12)
C10 0.0620(16) 0.0579(15) 0.0585(15) 0.0008(12) -0.0297(13) -0.0206(12)
C10' 0.0669(17) 0.0487(14) 0.0589(15) 0.0003(12) -0.0256(14) -0.0139(12)
C11' 0.0663(17) 0.0506(14) 0.0591(15) -0.0017(12) -0.0247(14) -0.0164(12)
C11 0.0537(15) 0.0571(15) 0.0635(16) 0.0012(12) -0.0271(13) -0.0188(12)
C12 0.0550(15) 0.0581(15) 0.0643(16) -0.0028(13) -0.0227(13) -0.0186(12)
C12' 0.0764(19) 0.0480(14) 0.0719(17) -0.0036(13) -0.0301(15) -0.0187(13)
C13' 0.0738(19) 0.0602(17) 0.084(2) -0.0013(15) -0.0337(17) -0.0243(14)
C13 0.0571(16) 0.0635(16) 0.0694(17) -0.0055(14) -0.0257(14) -0.0191(13)
C14 0.0678(18) 0.0564(15) 0.0670(17) -0.0051(13) -0.0254(15) -0.0133(13)
C14' 0.0631(17) 0.0643(17) 0.0655(17) 0.0037(14) -0.0291(14) -0.0149(13)
C15' 0.072(2) 0.086(2) 0.082(2) 0.0057(18) -0.0320(18) -0.0277(17)
C15 0.088(2) 0.0718(19) 0.089(2) -0.0211(17) -0.0373(19) -0.0071(16)
C16 0.102(3) 0.084(2) 0.089(2) -0.0248(19) -0.031(2) 0.002(2)
C16' 0.0629(19) 0.103(3) 0.079(2) 0.0013(19) -0.0228(17) -0.0113(18)
C17' 0.072(2) 0.093(2) 0.082(2) -0.0152(18) -0.0326(18) 0.0037(17)
C17 0.083(2) 0.098(3) 0.081(2) -0.016(2) -0.0106(19) 0.003(2)
C18' 0.071(2) 0.0739(18) 0.0680(18) -0.0117(15) -0.0332(16) -0.0033(15)
C18 0.066(2) 0.089(2) 0.091(2) -0.0142(19) -0.0193(18) -0.0086(16)
C19 0.0593(17) 0.0622(16) 0.0711(18) -0.0026(14) -0.0218(14) -0.0095(13)
C19' 0.0616(16) 0.0625(16) 0.0587(16) -0.0023(13) -0.0322(14) -0.0091(13)
C20' 0.0686(17) 0.0501(14) 0.0720(17) -0.0097(13) -0.0325(15) -0.0131(13)
C20 0.0515(16) 0.0718(18) 0.0781(19) -0.0056(15) -0.0252(15) -0.0174(13)
C21 0.0781(19) 0.0590(16) 0.0513(16) -0.0068(12) -0.0246(15) -0.0059(13)
C21' 0.0740(18) 0.0650(17) 0.0532(16) -0.0056(13) -0.0174(14) -0.0048(14)
C22' 0.118(3) 0.0665(19) 0.0612(18) -0.0105(15) -0.0353(18) 0.0058(17)
C22 0.090(2) 0.094(2) 0.0543(17) 0.0026(15) -0.0239(17) 0.0052(18)
C23' 0.110(3) 0.0644(18) 0.0669(19) -0.0081(15) -0.0322(18) 0.0076(16)
C23 0.089(2) 0.096(2) 0.071(2) -0.0060(17) -0.0366(19) 0.0146(18)
C24 0.081(2) 0.0661(18) 0.072(2) -0.0186(15) -0.0214(19) 0.0032(15)
C24' 0.0711(19) 0.0715(19) 0.0707(19) -0.0217(16) -0.0216(15) -0.0018(14)
C25' 0.079(2) 0.090(2) 0.0541(17) -0.0159(16) -0.0181(15) -0.0096(16)
C25 0.088(2) 0.100(2) 0.0584(19) -0.0091(17) -0.0122(19) -0.0125(18)
C26 0.089(2) 0.098(2) 0.0587(18) -0.0026(16) -0.0303(18) -0.0092(18)
C26' 0.0762(19) 0.075(2) 0.0590(18) -0.0005(15) -0.0175(15) -0.0123(15)
C27' 0.0619(16) 0.0508(15) 0.0640(16) 0.0045(12) -0.0291(13) -0.0206(12)
C27 0.0773(19) 0.0657(16) 0.0720(18) 0.0056(14) -0.0427(16) -0.0336(14)
C28 0.079(2) 0.091(2) 0.082(2) 0.0220(17) -0.0479(18) -0.0398(17)
C28' 0.107(2) 0.0592(18) 0.0683(18) 0.0061(14) -0.0464(17) -0.0173(15)
C29' 0.105(2) 0.0497(17) 0.083(2) 0.0039(15) -0.0428(19) -0.0083(15)
C29 0.080(2) 0.092(2) 0.084(2) 0.0197(17) -0.0403(19) -0.0387(17)
C30 0.073(2) 0.0731(19) 0.099(2) 0.0022(17) -0.0435(19) -0.0315(16)
C30' 0.0778(19) 0.0525(16) 0.076(2) -0.0092(15) -0.0241(16) -0.0187(13)
C31 0.088(2) 0.083(2) 0.099(2) 0.0043(18) -0.058(2) -0.0178(17)
C31' 0.082(2) 0.0733(19) 0.0677(18) -0.0076(15) -0.0339(16) -0.0241(15)
C32 0.090(2) 0.0790(19) 0.078(2) 0.0119(16) -0.0486(19) -0.0282(16)
C32' 0.0730(18) 0.0555(16) 0.0676(17) 0.0027(13) -0.0333(15) -0.0162(13)
C33 0.095(3) 0.116(3) 0.155(4) -0.026(3) -0.059(3) 0.010(2)
C33' 0.134(3) 0.067(2) 0.101(3) -0.019(2) -0.029(2) 0.002(2)
C34' 0.207(5) 0.056(2) 0.141(4) -0.020(2) -0.041(3) 0.013(3)
C34 0.080(2) 0.136(3) 0.179(4) 0.003(3) -0.071(3) -0.002(2)
O1 0.0659(12) 0.1172(16) 0.1017(15) -0.0384(13) -0.0482(12) 0.0057(11)
O1' 0.1126(19) 0.149(2) 0.1125(18) -0.0697(17) -0.0231(15) -0.0481(16)
O2' 0.1069(17) 0.0461(11) 0.139(2) 0.0027(12) 0.0024(15) -0.0152(11)
O2 0.0882(14) 0.0924(14) 0.0820(13) -0.0174(11) -0.0007(12) -0.0500(12)
O3' 0.1037(16) 0.0802(15) 0.0907(15) -0.0353(13) -0.0242(13) 0.0013(12)
O3 0.0774(16) 0.1061(17) 0.1088(18) -0.0329(14) -0.0200(14) 0.0097(12)
O4' 0.1269(19) 0.0648(14) 0.1028(16) -0.0190(12) -0.0286(15) -0.0177(12)
O4 0.0763(15) 0.1028(16) 0.1145(18) 0.0000(13) -0.0403(14) -0.0238(12)
S1 0.0533(4) 0.0762(5) 0.0701(5) -0.0163(4) -0.0188(4) -0.0221(3)
S1' 0.0852(5) 0.0603(5) 0.0890(6) -0.0208(4) -0.0135(4) -0.0258(4)

loop_
_atom_type_symbol
_atom_type_description
_atom_type_scat_dispersion_real
_atom_type_scat_dispersion_imag
_atom_type_scat_source
C C 0.0033 0.0016 'International Tables Vol C Tables 4.2.6.8 and 6.1.1.4'
H H 0.0000 0.0000 'International Tables Vol C Tables 4.2.6.8 and 6.1.1.4'
O O 0.0106 0.0060 'International Tables Vol C Tables 4.2.6.8 and 6.1.1.4'
S S 0.1246 0.1234 'International Tables Vol C Tables 4.2.6.8 and 6.1.1.4'

loop_
_geom_angle_atom_site_label_1
_geom_angle_atom_site_label_2
_geom_angle_atom_site_label_3
_geom_angle
C2 C1 C10 125.0(2)
C2 C1 S1 124.5(2)
C10 C1 S1 110.51(19)
C2' C1' C10' 124.4(2)
C2' C1' S1' 125.1(2)
C10' C1' S1' 110.5(2)
C1' C2' C3' 117.5(2)
C1' C2' C21' 121.5(2)
C3' C2' C21' 120.9(2)
C1 C2 C3 116.5(3)
C1 C2 C21 121.5(2)
C3 C2 C21 122.0(2)
C4 C3 C8 119.2(3)
C4 C3 C2 120.9(3)
C8 C3 C2 119.9(3)
C4' C3' C8' 118.7(3)
C4' C3' C2' 121.8(3)
C8' C3' C2' 119.4(2)
C5' C4' C3' 121.3(3)
C5' C4' H4' 119.3
C3' C4' H4' 119.3
C5 C4 C3 120.0(4)
C5 C4 H4 120.0
C3 C4 H4 120.0
C6 C5 C4 120.3(3)
C6 C5 H5 119.8
C4 C5 H5 119.8
C4' C5' C6' 120.5(3)
C4' C5' H5' 119.7
C6' C5' H5' 119.7
C7' C6' C5' 120.6(3)
C7' C6' H6' 119.7
C5' C6' H6' 119.7
C7 C6 C5 121.3(3)
C7 C6 H6 119.4
C5 C6 H6 119.4
C6 C7 C8 121.2(4)
C6 C7 H7 119.4
C8 C7 H7 119.4
C6' C7' C8' 120.9(3)
C6' C7' H7' 119.6
C8' C7' H7' 119.6
C3 C8 C7 118.0(3)
C3 C8 C9 121.4(2)
C7 C8 C9 120.5(3)
C9' C8' C3' 121.2(2)
C9' C8' C7' 120.9(3)
C3' C8' C7' 117.9(3)
C10 C9 C8 118.2(2)
C10 C9 C27 121.7(2)
C8 C9 C27 120.1(2)
C10' C9' C8' 119.3(2)
C10' C9' C27' 121.2(2)
C8' C9' C27' 119.5(2)
C9 C10 C1 119.0(2)
C9 C10 C11 128.5(2)
C1 C10 C11 112.5(2)
C9' C10' C1' 118.0(2)
C9' C10' C11' 129.5(2)
C1' C10' C11' 112.5(2)
C20' C11' C12' 117.2(2)
C20' C11' C10' 130.6(2)
C12' C11' C10' 112.2(2)
C20 C11 C12 116.6(2)
C20 C11 C10 131.2(2)
C12 C11 C10 112.2(2)
C13 C12 C11 124.0(2)
C13 C12 S1 124.4(2)
C11 C12 S1 111.52(19)
C13' C12' C11' 123.2(2)
C13' C12' S1' 125.2(2)
C11' C12' S1' 111.5(2)
C12' C13' C14' 119.7(2)
C12' C13' H13' 120.2
C14' C13' H13' 120.2
C12 C13 C14 119.1(2)
C12 C13 H13 120.5
C14 C13 H13 120.5
C13 C14 C15 122.2(3)
C13 C14 C19 118.4(2)
C15 C14 C19 119.3(3)
C15' C14' C13' 122.6(3)
C15' C14' C19' 119.0(3)
C13' C14' C19' 118.4(2)
C16' C15' C14' 120.7(3)
C16' C15' H15' 119.7
C14' C15' H15' 119.7
C16 C15 C14 120.2(3)
C16 C15 H15 119.9
C14 C15 H15 119.9
C15 C16 C17 121.0(3)
C15 C16 H16 119.5
C17 C16 H16 119.5
C15' C16' C17' 120.8(3)
C15' C16' H16' 119.6
C17' C16' H16' 119.6
C18' C17' C16' 120.5(3)
C18' C17' H17' 119.8
C16' C17' H17' 119.8
C18 C17 C16 120.6(3)
C18 C17 H17 119.7
C16 C17 H17 119.7
C17' C18' C19' 120.7(3)
C17' C18' H18' 119.7
C19' C18' H18' 119.7
C17 C18 C19 121.0(3)
C17 C18 H18 119.5
C19 C18 H18 119.5
C20 C19 C14 120.5(2)
C20 C19 C18 121.6(3)
C14 C19 C18 117.9(3)
C18' C19' C14' 118.3(2)
C18' C19' C20' 121.4(2)
C14' C19' C20' 120.2(2)
C11' C20' C19' 121.3(2)
C11' C20' H20' 119.3
C19' C20' H20' 119.3
C11 C20 C19 121.3(2)
C11 C20 H20 119.3
C19 C20 H20 119.3
C22 C21 C26 116.1(3)
C22 C21 C2 122.3(2)
C26 C21 C2 121.6(3)
C22' C21' C26' 117.8(3)
C22' C21' C2' 120.5(2)
C26' C21' C2' 121.7(2)
C21' C22' C23' 121.6(3)
C21' C22' H22' 119.2
C23' C22' H22' 119.2
C23 C22 C21 122.3(3)
C23 C22 H22 118.9
C21 C22 H22 118.9
C24' C23' C22' 120.2(3)
C24' C23' H23' 119.9
C22' C23' H23' 119.9
C24 C23 C22 120.0(3)
C24 C23 H23 120.0
C22 C23 H23 120.0
C23 C24 C25 119.0(3)
C23 C24 O3 124.6(3)
C25 C24 O3 116.4(3)
C23' C24' O3' 124.1(3)
C23' C24' C25' 119.7(3)
O3' C24' C25' 116.2(3)
C26' C25' C24' 120.0(3)
C26' C25' H25' 120.0
C24' C25' H25' 120.0
C26 C25 C24 120.6(3)
C26 C25 H25 119.7
C24 C25 H25 119.7
C25 C26 C21 121.9(3)
C25 C26 H26 119.0
C21 C26 H26 119.0
C25' C26' C21' 120.6(3)
C25' C26' H26' 119.7
C21' C26' H26' 119.7
C32' C27' C28' 117.5(2)
C32' C27' C9' 121.7(2)
C28' C27' C9' 120.8(2)
C28 C27 C32 117.2(3)
C28 C27 C9 120.4(3)
C32 C27 C9 122.4(3)
C27 C28 C29 121.8(3)
C27 C28 H28 119.1
C29 C28 H28 119.1
C29' C28' C27' 121.8(3)
C29' C28' H28' 119.1
C27' C28' H28' 119.1
C30' C29' C28' 119.7(3)
C30' C29' H29' 120.2
C28' C29' H29' 120.2
C28 C29 C30 120.2(3)
C28 C29 H29 119.9
C30 C29 H29 119.9
O4 C30 C31 125.0(3)
O4 C30 C29 115.9(3)
C31 C30 C29 119.1(3)
C29' C30' O4' 124.7(3)
C29' C30' C31' 119.6(3)
O4' C30' C31' 115.7(3)
C30 C31 C32 120.4(3)
C30 C31 H31 119.8
C32 C31 H31 119.8
C32' C31' C30' 120.2(3)
C32' C31' H31' 119.9
C30' C31' H31' 119.9
C31 C32 C27 121.2(3)
C31 C32 H32 119.4
C27 C32 H32 119.4
C27' C32' C31' 121.2(3)
C27' C32' H32' 119.4
C31' C32' H32' 119.4
O3 C33 H33A 109.5
O3 C33 H33B 109.5
H33A C33 H33B 109.5
O3 C33 H33C 109.5
H33A C33 H33C 109.5
H33B C33 H33C 109.5
O3' C33' H33D 109.5
O3' C33' H33E 109.5
H33D C33' H33E 109.5
O3' C33' H33F 109.5
H33D C33' H33F 109.5
H33E C33' H33F 109.5
O4' C34' H34A 109.5
O4' C34' H34B 109.5
H34A C34' H34B 109.5
O4' C34' H34C 109.5
H34A C34' H34C 109.5
H34B C34' H34C 109.5
O4 C34 H34D 109.5
O4 C34 H34E 109.5
H34D C34 H34E 109.5
O4 C34 H34F 109.5
H34D C34 H34F 109.5
H34E C34 H34F 109.5
C24' O3' C33' 117.3(2)
C24 O3 C33 117.7(3)
C30' O4' C34' 117.5(3)
C30 O4 C34 118.8(3)
O2 S1 O1 117.50(14)
O2 S1 C12 111.06(13)
O1 S1 C12 109.52(12)
O2 S1 C1 110.59(12)
O1 S1 C1 112.31(13)
C12 S1 C1 93.22(12)
O1' S1' O2' 118.42(17)
O1' S1' C12' 111.01(15)
O2' S1' C12' 109.77(13)
O1' S1' C1' 109.89(14)
O2' S1' C1' 111.61(15)
C12' S1' C1' 93.30(12)

loop_
_geom_bond_atom_site_label_1
_geom_bond_atom_site_label_2
_geom_bond_distance
C1 C2 1.369(4)
C1 C10 1.417(4)
C1 S1 1.772(3)
C1' C2' 1.362(4)
C1' C10' 1.436(3)
C1' S1' 1.766(3)
C2' C3' 1.423(4)
C2' C21' 1.496(4)
C2 C3 1.425(4)
C2 C21 1.485(4)
C3 C4 1.414(4)
C3 C8 1.419(4)
C3' C4' 1.408(4)
C3' C8' 1.422(4)
C4' C5' 1.352(4)
C4' H4' 0.9300
C4 C5 1.383(5)
C4 H4 0.9300
C5 C6 1.381(5)
C5 H5 0.9300
C5' C6' 1.391(5)
C5' H5' 0.9300
C6' C7' 1.354(4)
C6' H6' 0.9300
C6 C7 1.344(5)
C6 H6 0.9300
C7 C8 1.422(4)
C7 H7 0.9300
C7' C8' 1.429(4)
C7' H7' 0.9300
C8 C9 1.427(4)
C8' C9' 1.419(4)
C9 C10 1.380(3)
C9 C27 1.484(4)
C9' C10' 1.383(3)
C9' C27' 1.485(3)
C10 C11 1.480(3)
C10' C11' 1.469(4)
C11' C20' 1.369(3)
C11' C12' 1.426(3)
C11 C20 1.370(3)
C11 C12 1.414(3)
C12 C13 1.361(3)
C12 S1 1.747(3)
C12' C13' 1.360(4)
C12' S1' 1.749(3)
C13' C14' 1.411(4)
C13' H13' 0.9300
C13 C14 1.399(4)
C13 H13 0.9300
C14 C15 1.410(4)
C14 C19 1.412(4)
C14' C15' 1.402(4)
C14' C19' 1.415(4)
C15' C16' 1.353(4)
C15' H15' 0.9300
C15 C16 1.358(4)
C15 H15 0.9300
C16 C17 1.379(5)
C16 H16 0.9300
C16' C17' 1.383(4)
C16' H16' 0.9300
C17' C18' 1.357(4)
C17' H17' 0.9300
C17 C18 1.354(5)
C17 H17 0.9300
C18' C19' 1.411(4)
C18' H18' 0.9300
C18 C19 1.417(4)
C18 H18 0.9300
C19 C20 1.403(4)
C19' C20' 1.415(4)
C20' H20' 0.9300
C20 H20 0.9300
C21 C22 1.379(4)
C21 C26 1.386(4)
C21' C22' 1.374(4)
C21' C26' 1.398(4)
C22' C23' 1.374(4)
C22' H22' 0.9300
C22 C23 1.378(4)
C22 H22 0.9300
C23' C24' 1.358(4)
C23' H23' 0.9300
C23 C24 1.359(4)
C23 H23 0.9300
C24 C25 1.374(4)
C24 O3 1.376(4)
C24' O3' 1.383(3)
C24' C25' 1.386(4)
C25' C26' 1.371(4)
C25' H25' 0.9300
C25 C26 1.361(4)
C25 H25 0.9300
C26 H26 0.9300
C26' H26' 0.9300
C27' C32' 1.372(4)
C27' C28' 1.381(3)
C27 C28 1.374(4)
C27 C32 1.386(4)
C28 C29 1.375(4)
C28 H28 0.9300
C28' C29' 1.379(4)
C28' H28' 0.9300
C29' C30' 1.359(4)
C29' H29' 0.9300
C29 C30 1.378(4)
C29 H29 0.9300
C30 O4 1.362(4)
C30 C31 1.363(4)
C30' O4' 1.361(3)
C30' C31' 1.378(4)
C31 C32 1.383(4)
C31 H31 0.9300
C31' C32' 1.375(4)
C31' H31' 0.9300
C32 H32 0.9300
C32' H32' 0.9300
C33 O3 1.449(4)
C33 H33A 0.9600
C33 H33B 0.9600
C33 H33C 0.9600
C33' O3' 1.404(4)
C33' H33D 0.9600
C33' H33E 0.9600
C33' H33F 0.9600
C34' O4' 1.431(4)
C34' H34A 0.9600
C34' H34B 0.9600
C34' H34C 0.9600
C34 O4 1.423(4)
C34 H34D 0.9600
C34 H34E 0.9600
C34 H34F 0.9600
O1 S1 1.434(2)
O1' S1' 1.424(2)
O2' S1' 1.428(2)
O2 S1 1.428(2)

loop_
_geom_torsion_atom_site_label_1
_geom_torsion_atom_site_label_2
_geom_torsion_atom_site_label_3
_geom_torsion_atom_site_label_4
_geom_torsion
C10' C1' C2' C3' -2.2(4)
S1' C1' C2' C3' 177.6(2)
C10' C1' C2' C21' 176.1(2)
S1' C1' C2' C21' -4.1(4)
C10 C1 C2 C3 0.4(4)
S1 C1 C2 C3 -178.9(2)
C10 C1 C2 C21 179.0(2)
S1 C1 C2 C21 -0.2(4)
C1 C2 C3 C4 -177.5(2)
C21 C2 C3 C4 3.8(4)
C1 C2 C3 C8 0.8(4)
C21 C2 C3 C8 -177.9(2)
C1' C2' C3' C4' -178.4(3)
C21' C2' C3' C4' 3.3(4)
C1' C2' C3' C8' 0.8(4)
C21' C2' C3' C8' -177.6(2)
C8' C3' C4' C5' -1.0(4)
C2' C3' C4' C5' 178.2(3)
C8 C3 C4 C5 -1.0(4)
C2 C3 C4 C5 177.3(3)
C3 C4 C5 C6 2.6(5)
C3' C4' C5' C6' 0.1(5)
C4' C5' C6' C7' 1.2(5)
C4 C5 C6 C7 -2.0(6)
C5 C6 C7 C8 -0.2(5)
C5' C6' C7' C8' -1.4(5)
C4 C3 C8 C7 -1.1(4)
C2 C3 C8 C7 -179.4(2)
C4 C3 C8 C9 177.0(2)
C2 C3 C8 C9 -1.4(4)
C6 C7 C8 C3 1.7(4)
C6 C7 C8 C9 -176.4(3)
C4' C3' C8' C9' 180.0(2)
C2' C3' C8' C9' 0.8(4)
C4' C3' C8' C7' 0.7(4)
C2' C3' C8' C7' -178.5(2)
C6' C7' C8' C9' -178.8(3)
C6' C7' C8' C3' 0.5(4)
C3 C8 C9 C10 0.7(4)
C7 C8 C9 C10 178.8(3)
C3 C8 C9 C27 -176.5(2)
C7 C8 C9 C27 1.5(4)
C3' C8' C9' C10' -1.0(4)
C7' C8' C9' C10' 178.2(2)
C3' C8' C9' C27' 177.3(2)
C7' C8' C9' C27' -3.4(4)
C8 C9 C10 C1 0.4(4)
C27 C9 C10 C1 177.6(2)
C8 C9 C10 C11 179.5(2)
C27 C9 C10 C11 -3.3(4)
C2 C1 C10 C9 -1.0(4)
S1 C1 C10 C9 178.4(2)
C2 C1 C10 C11 179.8(2)
S1 C1 C10 C11 -0.9(3)
C8' C9' C10' C1' -0.3(4)
C27' C9' C10' C1' -178.6(2)
C8' C9' C10' C11' -179.8(3)
C27' C9' C10' C11' 1.9(4)
C2' C1' C10' C9' 2.0(4)
S1' C1' C10' C9' -177.8(2)
C2' C1' C10' C11' -178.4(2)
S1' C1' C10' C11' 1.7(3)
C9' C10' C11' C20' -2.3(5)
C1' C10' C11' C20' 178.2(3)
C9' C10' C11' C12' 177.7(3)
C1' C10' C11' C12' -1.8(3)
C9 C10 C11 C20 2.9(5)
C1 C10 C11 C20 -177.9(3)
C9 C10 C11 C12 -177.7(3)
C1 C10 C11 C12 1.5(3)
C20 C11 C12 C13 1.3(4)
C10 C11 C12 C13 -178.1(2)
C20 C11 C12 S1 178.12(19)
C10 C11 C12 S1 -1.3(3)
C20' C11' C12' C13' -1.7(4)
C10' C11' C12' C13' 178.3(3)
C20' C11' C12' S1' -178.98(19)
C10' C11' C12' S1' 1.0(3)
C11' C12' C13' C14' 1.0(4)
S1' C12' C13' C14' 177.9(2)
C11 C12 C13 C14 -0.2(4)
S1 C12 C13 C14 -176.5(2)
C12 C13 C14 C15 178.3(3)
C12 C13 C14 C19 -0.1(4)
C12' C13' C14' C15' 179.9(3)
C12' C13' C14' C19' -0.1(4)
C13' C14' C15' C16' -179.7(3)
C19' C14' C15' C16' 0.3(4)
C13 C14 C15 C16 -177.0(3)
C19 C14 C15 C16 1.4(4)
C14 C15 C16 C17 -1.0(5)
C14' C15' C16' C17' -0.9(5)
C15' C16' C17' C18' 1.8(5)
C15 C16 C17 C18 -0.3(5)
C16' C17' C18' C19' -2.1(4)
C16 C17 C18 C19 1.1(5)
C13 C14 C19 C20 -0.8(4)
C15 C14 C19 C20 -179.3(3)
C13 C14 C19 C18 177.8(3)
C15 C14 C19 C18 -0.6(4)
C17 C18 C19 C20 178.0(3)
C17 C18 C19 C14 -0.6(5)
C17' C18' C19' C14' 1.5(4)
C17' C18' C19' C20' -179.0(3)
C15' C14' C19' C18' -0.6(4)
C13' C14' C19' C18' 179.4(2)
C15' C14' C19' C20' 179.9(3)
C13' C14' C19' C20' -0.1(4)
C12' C11' C20' C19' 1.5(4)
C10' C11' C20' C19' -178.5(3)
C18' C19' C20' C11' 179.8(2)
C14' C19' C20' C11' -0.7(4)
C12 C11 C20 C19 -2.2(4)
C10 C11 C20 C19 177.1(3)
C14 C19 C20 C11 2.0(4)
C18 C19 C20 C11 -176.5(3)
C1 C2 C21 C22 70.8(4)
C3 C2 C21 C22 -110.6(3)
C1 C2 C21 C26 -107.1(3)
C3 C2 C21 C26 71.5(4)
C1' C2' C21' C22' -72.4(4)
C3' C2' C21' C22' 105.9(3)
C1' C2' C21' C26' 107.3(3)
C3' C2' C21' C26' -74.4(4)
C26' C21' C22' C23' -0.2(5)
C2' C21' C22' C23' 179.5(3)
C26 C21 C22 C23 -0.1(5)
C2 C21 C22 C23 -178.1(3)
C21' C22' C23' C24' -0.1(5)
C21 C22 C23 C24 1.2(5)
C22 C23 C24 C25 -1.4(5)
C22 C23 C24 O3 178.8(3)
C22' C23' C24' O3' 179.6(3)
C22' C23' C24' C25' 0.1(5)
C23' C24' C25' C26' 0.3(5)
O3' C24' C25' C26' -179.3(3)
C23 C24 C25 C26 0.7(5)
O3 C24 C25 C26 -179.5(3)
C24 C25 C26 C21 0.3(5)
C22 C21 C26 C25 -0.6(5)
C2 C21 C26 C25 177.4(3)
C24' C25' C26' C21' -0.6(4)
C22' C21' C26' C25' 0.5(4)
C2' C21' C26' C25' -179.2(3)
C10' C9' C27' C32' 88.3(3)
C8' C9' C27' C32' -90.0(3)
C10' C9' C27' C28' -91.8(3)
C8' C9' C27' C28' 89.8(3)
C10 C9 C27 C28 -81.3(3)
C8 C9 C27 C28 95.8(3)
C10 C9 C27 C32 97.0(3)
C8 C9 C27 C32 -85.8(3)
C32 C27 C28 C29 -0.2(4)
C9 C27 C28 C29 178.2(3)
C32' C27' C28' C29' 0.3(4)
C9' C27' C28' C29' -179.6(3)
C27' C28' C29' C30' 0.3(5)
C27 C28 C29 C30 0.2(5)
C28 C29 C30 O4 180.0(3)
C28 C29 C30 C31 -0.4(5)
C28' C29' C30' O4' 178.5(3)
C28' C29' C30' C31' -0.3(5)
O4 C30 C31 C32 -179.9(3)
C29 C30 C31 C32 0.5(5)
C29' C30' C31' C32' -0.2(4)
O4' C30' C31' C32' -179.1(2)
C30 C31 C32 C27 -0.5(5)
C28 C27 C32 C31 0.3(4)
C9 C27 C32 C31 -178.0(3)
C28' C27' C32' C31' -0.7(4)
C9' C27' C32' C31' 179.1(2)
C30' C31' C32' C27' 0.7(4)
C23' C24' O3' C33' 13.5(5)
C25' C24' O3' C33' -167.0(3)
C23 C24 O3 C33 -11.9(4)
C25 C24 O3 C33 168.2(3)
C29' C30' O4' C34' 3.0(5)
C31' C30' O4' C34' -178.1(3)
C31 C30 O4 C34 4.8(5)
C29 C30 O4 C34 -175.6(3)
C13 C12 S1 O2 -69.0(3)
C11 C12 S1 O2 114.2(2)
C13 C12 S1 O1 62.4(3)
C11 C12 S1 O1 -114.3(2)
C13 C12 S1 C1 177.5(2)
C11 C12 S1 C1 0.7(2)
C2 C1 S1 O2 65.5(3)
C10 C1 S1 O2 -113.8(2)
C2 C1 S1 O1 -67.9(3)
C10 C1 S1 O1 112.8(2)
C2 C1 S1 C12 179.5(2)
C10 C1 S1 C12 0.1(2)
C13' C12' S1' O1' 70.0(3)
C11' C12' S1' O1' -112.8(2)
C13' C12' S1' O2' -62.8(3)
C11' C12' S1' O2' 114.3(2)
C13' C12' S1' C1' -177.2(3)
C11' C12' S1' C1' 0.0(2)
C2' C1' S1' O1' -67.1(3)
C10' C1' S1' O1' 112.8(2)
C2' C1' S1' O2' 66.4(3)
C10' C1' S1' O2' -113.8(2)
C2' C1' S1' C12' 179.2(2)
C10' C1' S1' C12' -1.0(2)

loop_
_platon_squeeze_void_nr
_platon_squeeze_void_average_x
_platon_squeeze_void_average_y
_platon_squeeze_void_average_z
_platon_squeeze_void_volume
_platon_squeeze_void_count_electrons
_platon_squeeze_void_content
1 0.046 0.921 0.925 16 0 ' '
2 0.953 0.079 0.076 16 0 ' '
